data_7129776
loop_
_publ_author_name
'Chen, Xi-Meng'
'Jia, Si-Han'
'Kang, Jiaxin'
'Zhang, Yichun'
'Ma, Yubin'
'Ma, Yi-ming'
'Jiang, Xin'
'Yu, Xing-Chao'
'Qiu, Pengtao'
'Chen, Xuenian'

_publ_section_title
;
 Synthesis of K[B3H7NH2BH2NH2B3H7] for K-ion solid-state electrolyte
;
_journal_name_full 'Chemical Communications'
_journal_paper_doi 10.1039/D2CC00408A
_journal_year 2022
_chemical_formula_moiety 'C24 H88 B14 K2 N4 O12'
_chemical_formula_sum 'C24 H88 B14 K2 N4 O12'
_chemical_formula_weight 854.52
_space_group_crystal_system monoclinic
_space_group_IT_number 15
_space_group_name_Hall '-I 2yc'
_space_group_name_H-M_alt 'I 1 2/c 1'
_atom_sites_solution_hydrogens mixed
_audit_creation_date 2021-11-18
_audit_creation_method
;
Olex2 1.3
(compiled 2020.11.12 svn.r5f609507 for OlexSys, GUI svn.r6408)
;
_audit_update_record
;
2021-11-18 deposited with the CCDC.	2022-03-03 downloaded from the CCDC.
;
_cell_angle_alpha 90
_cell_angle_beta 95.294(2)
_cell_angle_gamma 90
_cell_formula_units_Z 4
_cell_length_a 16.5487(3)
_cell_length_b 9.1479(2)
_cell_length_c 34.5522(7)
_cell_measurement_reflns_used 5954
_cell_measurement_temperature 149.99(10)
_cell_measurement_theta_max 71.2780
_cell_measurement_theta_min 5.5270
_cell_volume 5208.40(18)
_computing_cell_refinement 'CrysAlisPro 1.171.40.53 (Rigaku OD, 2019)'
_computing_data_collection 'CrysAlisPro 1.171.40.53 (Rigaku OD, 2019)'
_computing_data_reduction 'CrysAlisPro 1.171.40.53 (Rigaku OD, 2019)'
_computing_molecular_graphics 'Olex2 1.3 (Dolomanov et al., 2009)'
_computing_publication_material 'Olex2 1.3 (Dolomanov et al., 2009)'
_computing_structure_refinement 'SHELXL 2018/3 (Sheldrick, 2015)'
_computing_structure_solution 'SHELXT 2018/2 (Sheldrick, 2018)'
_diffrn_ambient_environment N~2~
_diffrn_ambient_temperature 149.99(10)
_diffrn_detector 'CCD plate'
_diffrn_detector_area_resol_mean 8.0521
_diffrn_detector_type EosS2
_diffrn_measured_fraction_theta_full 0.994
_diffrn_measured_fraction_theta_max 0.968
_diffrn_measurement_details
;
List of Runs (angles in degrees, time in seconds):

  # Type    Start    End  Width  t~exp~   \w     \q     \k     \f   Frames
#--------------------------------------------------------------------------
  1  \w    -65.00  28.00   1.00    4.83    --  -35.62  20.00  58.00   93
  2  \w   -106.00 -50.00   1.00    4.83    --  -35.62 -20.00-108.00   56
  3  \w    -10.00  15.00   1.00    4.83    --   35.62 -20.00-108.00   25
  4  \w     33.00  59.00   1.00    4.83    --   35.62  20.00  58.00   26
  5  \w     82.00 108.00   1.00   19.30    --  107.12 -20.00-108.00   26
  6  \w    113.00 177.00   1.00   19.30    --  107.12  20.00  58.00   64
  7  \w     22.00 100.00   1.00    4.83    --   35.62  57.00-120.00   78
  8  \w     64.00 100.00   1.00    4.83    --   35.62 178.00-180.00   36
  9  \w     78.00 107.00   1.00    4.83    --   35.62-178.00-120.00   29
 10  \w     57.00  85.00   1.00    4.83    --   35.62 178.00-120.00   28
 11  \w     49.00  75.00   1.00   19.30    --  107.12 -61.00 120.00   26
 12  \w     83.00 113.00   1.00   19.30    --  107.12-111.00  90.00   30
 13  \w     37.00  63.00   1.00   19.30    --  107.12-111.00  90.00   26
 14  \w     69.00 178.00   1.00   19.30    --  107.12  15.00   0.00  109
 15  \w    140.00 176.00   1.00   19.30    --  107.12 111.00  60.00   36
 16  \w     37.00 112.00   1.00   19.30    --  107.12-111.00 -90.00   75
 17  \w    102.00 136.00   1.00   19.30    --  107.12 111.00  60.00   34
 18  \w     97.00 123.00   1.00   19.30    --  107.12 -61.00 120.00   26
 19  \w     45.00 108.00   1.00   19.30    --  107.12 -77.00 -30.00   63
 20  \w     37.00  66.00   1.00   19.30    --  107.12-111.00 -60.00   29
;
_diffrn_measurement_device 'four-circle diffractometer'
_diffrn_measurement_device_type 'SuperNova, Dual, Cu at home/near, EosS2'
_diffrn_measurement_method '\w scans'
_diffrn_orient_matrix_type 'CrysAlisPro convention (1999,Acta A55,543-557)'
_diffrn_orient_matrix_UB_11 0.0251389000
_diffrn_orient_matrix_UB_12 -0.0404314000
_diffrn_orient_matrix_UB_13 -0.0404870000
_diffrn_orient_matrix_UB_21 -0.0886649000
_diffrn_orient_matrix_UB_22 0.0175868000
_diffrn_orient_matrix_UB_23 -0.0173091000
_diffrn_orient_matrix_UB_31 0.0158808000
_diffrn_orient_matrix_UB_32 0.1624157000
_diffrn_orient_matrix_UB_33 -0.0082306000
_diffrn_radiation_monochromator mirror
_diffrn_radiation_probe x-ray
_diffrn_radiation_type 'Cu K\a'
_diffrn_radiation_wavelength 1.54184
_diffrn_reflns_av_R_equivalents 0.0573
_diffrn_reflns_av_unetI/netI 0.0662
_diffrn_reflns_Laue_measured_fraction_full 0.994
_diffrn_reflns_Laue_measured_fraction_max 0.968
_diffrn_reflns_limit_h_max 20
_diffrn_reflns_limit_h_min -20
_diffrn_reflns_limit_k_max 11
_diffrn_reflns_limit_k_min -7
_diffrn_reflns_limit_l_max 42
_diffrn_reflns_limit_l_min -41
_diffrn_reflns_number 10316
_diffrn_reflns_point_group_measured_fraction_full 0.994
_diffrn_reflns_point_group_measured_fraction_max 0.968
_diffrn_reflns_theta_full 67.684
_diffrn_reflns_theta_max 71.498
_diffrn_reflns_theta_min 5.003
_diffrn_source 'micro-focus sealed X-ray tube'
_diffrn_source_type 'SuperNova (Cu) X-ray Source'
_exptl_absorpt_coefficient_mu 1.992
_exptl_absorpt_correction_T_max 1.00000
_exptl_absorpt_correction_T_min 0.51059
_exptl_absorpt_correction_type multi-scan
_exptl_absorpt_process_details
;
CrysAlisPro 1.171.40.53 (Rigaku Oxford Diffraction, 2019)
Empirical absorption correction using spherical harmonics,
 implemented in SCALE3 ABSPACK scaling algorithm.
;
_exptl_crystal_colour 'clear light colourless'
_exptl_crystal_colour_lustre clear
_exptl_crystal_colour_modifier light
_exptl_crystal_colour_primary colourless
_exptl_crystal_density_diffrn 1.090
_exptl_crystal_description block
_exptl_crystal_F_000 1856
_exptl_crystal_size_max 0.02
_exptl_crystal_size_mid 0.02
_exptl_crystal_size_min 0.02
_refine_diff_density_max 0.530
_refine_diff_density_min -0.557
_refine_diff_density_rms 0.063
_refine_ls_extinction_method none
_refine_ls_goodness_of_fit_ref 1.079
_refine_ls_hydrogen_treatment mixed
_refine_ls_matrix_type full
_refine_ls_number_parameters 341
_refine_ls_number_reflns 4924
_refine_ls_number_restraints 1
_refine_ls_restrained_S_all 1.082
_refine_ls_R_factor_all 0.0755
_refine_ls_R_factor_gt 0.0577
_refine_ls_shift/su_max 0.001
_refine_ls_shift/su_mean 0.000
_refine_ls_structure_factor_coef Fsqd
_refine_ls_weighting_details 'w=1/[\s^2^(Fo^2^)+(0.0844P)^2^+1.6958P] where P=(Fo^2^+2Fc^2^)/3'
_refine_ls_weighting_scheme calc
_refine_ls_wR_factor_gt 0.1484
_refine_ls_wR_factor_ref 0.1581
_reflns_Friedel_coverage 0.000
_reflns_number_gt 4179
_reflns_number_total 4924
_reflns_threshold_expression 'I > 2\s(I)'
_cod_data_source_file d2cc00408a2.cif
_cod_data_source_block 20210708-jsh_pl
_cod_database_code 7129776
_shelx_shelxl_version_number 2018/3
_chemical_oxdiff_formula 'C1 B1 N1 K1 O1'
_shelx_space_group_comment
;
The symmetry employed for this shelxl refinement is uniquely defined
by the following loop, which should always be used as a source of
symmetry information in preference to the above space-group names.
They are only intended as comments.
;
_shelx_estimated_absorpt_t_max 0.961
_shelx_estimated_absorpt_t_min 0.961
_reflns_odcompleteness_completeness 99.43
_reflns_odcompleteness_iscentric 1
_reflns_odcompleteness_theta 66.97
_olex2_refinement_description
;
1. Restrained distances
 B2-H3D
 2 with sigma of 0.02
2.a Secondary CH2 refined with riding coordinates:
 C6(H6A,H6B), C7(H7A,H7B), C8(H8A,H8B), C9(H9A,H9B), C10(H10A,H10B), C11(H11A,
 H11B), C12(H12A,H12B), C1(H1C,H1D), C2(H2C,H2D), C3(H3A,H3B), C4(H4A,H4B)
;
_smtbx_masks_void_probe_radius 1.2
_smtbx_masks_void_truncation_radius 1.2
_olex2_submission_special_instructions 'No special instructions were received'
_oxdiff_exptl_absorpt_empirical_details
;
Empirical correction (ABSPACK) includes:
- Absorption correction using spherical harmonics
- Frame scaling
;
_oxdiff_exptl_absorpt_empirical_full_max 2.847
_oxdiff_exptl_absorpt_empirical_full_min 0.583

loop_
_space_group_symop_operation_xyz
'x, y, z'
'-x, y, -z+1/2'
'x+1/2, y+1/2, z+1/2'
'-x+1/2, y+1/2, -z+1'
'-x, -y, -z'
'x, -y, z-1/2'
'-x+1/2, -y+1/2, -z+1/2'
'x+1/2, -y+1/2, z'

loop_
_atom_site_label
_atom_site_type_symbol
_atom_site_fract_x
_atom_site_fract_y
_atom_site_fract_z
_atom_site_U_iso_or_equiv
_atom_site_adp_type
_atom_site_occupancy
_atom_site_site_symmetry_order
_atom_site_calc_flag
_atom_site_refinement_flags_posn
_atom_site_refinement_flags_adp
_atom_site_refinement_flags_occupancy
_atom_site_disorder_assembly
_atom_site_disorder_group
K1 K 0.18796(3) -0.31615(5) 0.35646(2) 0.02782(16) Uani 1 1 d . . . . .
O4 O 0.23731(10) -0.02061(18) 0.36127(6) 0.0428(4) Uani 1 1 d . . . . .
O1 O 0.13742(9) -0.60415(18) 0.35313(5) 0.0369(4) Uani 1 1 d . . . . .
O3 O 0.18520(9) -0.1441(2) 0.28916(5) 0.0419(4) Uani 1 1 d . . . . .
O5 O 0.27681(9) -0.21353(19) 0.42537(4) 0.0330(4) Uani 1 1 d . . . . .
O6 O 0.18898(8) -0.48212(17) 0.42687(4) 0.0305(3) Uani 1 1 d . . . . .
O2 O 0.10160(9) -0.4157(2) 0.28849(4) 0.0423(4) Uani 1 1 d . . . . .
N2 N 0.52173(11) -0.1689(2) 0.44723(6) 0.0315(4) Uani 1 1 d . . . . .
N1 N 0.44035(10) -0.3296(2) 0.39553(5) 0.0280(4) Uani 1 1 d . . . . .
C5 C 0.18617(18) 0.0090(4) 0.29546(10) 0.0590(8) Uani 1 1 d . . . . .
C6 C 0.25368(17) 0.0454(3) 0.32582(10) 0.0555(7) Uani 1 1 d . . . . .
H6A H 0.305850 0.008734 0.317750 0.067 Uiso 1 1 calc R U . . .
H6B H 0.257885 0.152721 0.329112 0.067 Uiso 1 1 calc R U . . .
C7 C 0.29801(16) 0.0096(3) 0.39195(9) 0.0500(7) Uani 1 1 d . . . . .
H7A H 0.304306 0.116556 0.395396 0.060 Uiso 1 1 calc R U . . .
H7B H 0.350681 -0.031345 0.385763 0.060 Uiso 1 1 calc R U . . .
C8 C 0.27311(16) -0.0582(3) 0.42851(8) 0.0500(7) Uani 1 1 d . . . . .
H8A H 0.309798 -0.024849 0.451039 0.060 Uiso 1 1 calc R U . . .
H8B H 0.217165 -0.027672 0.432660 0.060 Uiso 1 1 calc R U . . .
C9 C 0.25530(13) -0.2820(3) 0.46005(6) 0.0411(6) Uani 1 1 d . . . . .
H9A H 0.201063 -0.247927 0.466044 0.049 Uiso 1 1 calc R U . . .
H9B H 0.295083 -0.255471 0.482094 0.049 Uiso 1 1 calc R U . . .
C10 C 0.25427(13) -0.4433(3) 0.45468(6) 0.0386(6) Uani 1 1 d . . . . .
H10A H 0.306325 -0.475929 0.445583 0.046 Uiso 1 1 calc R U . . .
H10B H 0.247556 -0.492036 0.479762 0.046 Uiso 1 1 calc R U . . .
C11 C 0.18894(14) -0.6349(3) 0.41886(7) 0.0385(5) Uani 1 1 d . . . . .
H11A H 0.182388 -0.690481 0.442960 0.046 Uiso 1 1 calc R U . . .
H11B H 0.241291 -0.663400 0.409301 0.046 Uiso 1 1 calc R U . . .
C12 C 0.12107(15) -0.6703(3) 0.38893(8) 0.0398(5) Uani 1 1 d . . . . .
H12A H 0.116261 -0.777557 0.385667 0.048 Uiso 1 1 calc R U . . .
H12B H 0.069264 -0.632673 0.397197 0.048 Uiso 1 1 calc R U . . .
C1 C 0.07619(17) -0.6331(3) 0.32253(8) 0.0498(7) Uani 1 1 d . . . . .
H1C H 0.024344 -0.587612 0.328272 0.060 Uiso 1 1 calc R U . . .
H1D H 0.067662 -0.739799 0.319630 0.060 Uiso 1 1 calc R U . . .
C2 C 0.10360(17) -0.5705(4) 0.28602(7) 0.0540(8) Uani 1 1 d . . . . .
H2C H 0.159448 -0.603722 0.282655 0.065 Uiso 1 1 calc R U . . .
H2D H 0.067428 -0.604009 0.263344 0.065 Uiso 1 1 calc R U . . .
C3 C 0.12474(16) -0.3456(4) 0.25438(7) 0.0562(9) Uani 1 1 d . . . . .
H3A H 0.086971 -0.373697 0.231710 0.067 Uiso 1 1 calc R U . . .
H3B H 0.180108 -0.376698 0.249362 0.067 Uiso 1 1 calc R U . . .
C4 C 0.12274(16) -0.1850(4) 0.25992(8) 0.0597(9) Uani 1 1 d . . . . .
H4A H 0.131163 -0.135019 0.235195 0.072 Uiso 1 1 calc R U . . .
H4B H 0.069189 -0.155213 0.267880 0.072 Uiso 1 1 calc R U . . .
B5 B 0.52414(16) -0.2888(3) 0.47978(8) 0.0339(5) Uani 1 1 d . . . . .
B4 B 0.51466(15) -0.2225(3) 0.40360(7) 0.0340(5) Uani 1 1 d . . . . .
B3 B 0.41725(14) -0.3597(3) 0.35107(7) 0.0300(5) Uani 1 1 d . . . . .
B7 B 0.57227(18) -0.2238(4) 0.52631(9) 0.0497(8) Uani 1 1 d . . . . .
B6 B 0.46791(17) -0.2462(3) 0.52036(8) 0.0388(6) Uani 1 1 d . . . . .
B2 B 0.45035(18) -0.5273(4) 0.33387(8) 0.0471(7) Uani 1 1 d D . . . .
B1 B 0.34721(16) -0.5111(3) 0.34228(7) 0.0373(6) Uani 1 1 d . . . . .
H1A H 0.3978(17) -0.295(3) 0.4055(8) 0.035(7) Uiso 1 1 d . . . . .
H4C H 0.5714(17) -0.287(3) 0.3988(8) 0.046(8) Uiso 1 1 d . . . . .
H1E H 0.3042(18) -0.498(3) 0.3169(9) 0.051(8) Uiso 1 1 d . . . . .
H1B H 0.4514(17) -0.412(4) 0.4068(8) 0.042(8) Uiso 1 1 d . . . . .
H2A H 0.4840(19) -0.104(4) 0.4519(9) 0.048(8) Uiso 1 1 d . . . . .
H6C H 0.4428(18) -0.342(3) 0.5366(9) 0.048(8) Uiso 1 1 d . . . . .
H6D H 0.428(2) -0.152(4) 0.5108(10) 0.057(9) Uiso 1 1 d . . . . .
H1F H 0.3240(19) -0.523(4) 0.3704(10) 0.060(9) Uiso 1 1 d . . . . .
H5C H 0.4639(19) -0.345(3) 0.4782(9) 0.057(9) Uiso 1 1 d . . . . .
H7C H 0.602(2) -0.123(4) 0.5162(10) 0.062(9) Uiso 1 1 d . . . . .
H2B H 0.569(2) -0.115(4) 0.4515(9) 0.059(9) Uiso 1 1 d . . . . .
H4D H 0.5080(15) -0.128(3) 0.3849(8) 0.037(7) Uiso 1 1 d . . . . .
H7D H 0.523(2) -0.185(4) 0.5467(11) 0.065(10) Uiso 1 1 d . . . . .
H7E H 0.608(2) -0.303(4) 0.5424(11) 0.073(11) Uiso 1 1 d . . . . .
H5D H 0.5667(19) -0.381(4) 0.4750(9) 0.054(9) Uiso 1 1 d . . . . .
H5A H 0.195(2) 0.061(4) 0.2715(11) 0.072(11) Uiso 1 1 d . . . . .
H5B H 0.133(2) 0.041(4) 0.3049(9) 0.056(9) Uiso 1 1 d . . . . .
H3C H 0.3805(17) -0.268(4) 0.3361(9) 0.048(8) Uiso 1 1 d . . . . .
H2E H 0.4568(18) -0.544(4) 0.3039(9) 0.054(8) Uiso 1 1 d . . . . .
H2F H 0.4942(19) -0.569(4) 0.3558(9) 0.057(9) Uiso 1 1 d . . . . .
H2G H 0.3872(19) -0.619(4) 0.3372(9) 0.055(9) Uiso 1 1 d . . . . .
H3D H 0.483(2) -0.329(2) 0.3375(12) 0.084(13) Uiso 1 1 d D . . . .

loop_
_atom_site_aniso_label
_atom_site_aniso_U_11
_atom_site_aniso_U_22
_atom_site_aniso_U_33
_atom_site_aniso_U_23
_atom_site_aniso_U_13
_atom_site_aniso_U_12
K1 0.0389(2) 0.0224(3) 0.0223(2) 0.00043(15) 0.00292(17) -0.00555(17)
O4 0.0444(8) 0.0214(9) 0.0648(11) -0.0010(8) 0.0159(8) -0.0015(7)
O1 0.0440(8) 0.0268(9) 0.0418(8) -0.0044(7) 0.0139(7) -0.0112(7)
O3 0.0361(7) 0.0495(11) 0.0405(9) 0.0187(8) 0.0054(7) 0.0048(7)
O5 0.0334(7) 0.0347(9) 0.0314(7) -0.0151(7) 0.0059(6) -0.0015(6)
O6 0.0309(7) 0.0288(9) 0.0321(7) 0.0040(6) 0.0055(6) 0.0066(6)
O2 0.0373(7) 0.0665(13) 0.0233(7) 0.0016(8) 0.0047(6) -0.0107(8)
N2 0.0324(8) 0.0274(10) 0.0350(9) -0.0066(8) 0.0041(7) -0.0042(8)
N1 0.0281(8) 0.0300(11) 0.0268(8) -0.0024(8) 0.0074(7) -0.0053(8)
C5 0.0550(15) 0.0472(18) 0.077(2) 0.0368(16) 0.0185(14) 0.0134(14)
C6 0.0567(15) 0.0286(14) 0.085(2) 0.0148(14) 0.0281(15) 0.0020(12)
C7 0.0499(13) 0.0185(12) 0.083(2) -0.0205(13) 0.0122(13) -0.0048(10)
C8 0.0517(13) 0.0382(15) 0.0608(16) -0.0334(13) 0.0088(12) -0.0023(12)
C9 0.0328(10) 0.0667(18) 0.0240(9) -0.0135(11) 0.0044(8) -0.0016(11)
C10 0.0332(10) 0.0581(17) 0.0248(9) 0.0110(10) 0.0035(8) 0.0072(10)
C11 0.0432(11) 0.0270(13) 0.0483(13) 0.0152(11) 0.0200(10) 0.0092(10)
C12 0.0475(12) 0.0208(12) 0.0543(14) 0.0045(10) 0.0218(11) -0.0042(10)
C1 0.0543(14) 0.0435(16) 0.0532(14) -0.0168(13) 0.0132(12) -0.0263(13)
C2 0.0553(14) 0.069(2) 0.0386(12) -0.0236(14) 0.0082(11) -0.0284(14)
C3 0.0431(12) 0.104(3) 0.0214(10) 0.0055(13) 0.0020(9) -0.0210(15)
C4 0.0412(12) 0.100(3) 0.0366(13) 0.0367(15) -0.0025(10) -0.0050(14)
B5 0.0418(12) 0.0249(13) 0.0353(12) -0.0087(10) 0.0059(10) 0.0043(11)
B4 0.0361(11) 0.0346(15) 0.0324(12) -0.0055(11) 0.0085(9) -0.0147(11)
B3 0.0373(11) 0.0262(13) 0.0269(11) 0.0002(10) 0.0049(9) -0.0055(10)
B7 0.0415(13) 0.064(2) 0.0418(14) -0.0088(15) -0.0060(11) 0.0037(15)
B6 0.0453(13) 0.0334(16) 0.0389(13) -0.0017(11) 0.0096(11) 0.0029(12)
B2 0.0514(15) 0.053(2) 0.0367(13) -0.0090(13) 0.0034(11) 0.0275(14)
B1 0.0403(12) 0.0408(16) 0.0316(12) -0.0048(11) 0.0078(10) -0.0137(11)

loop_
_atom_type_symbol
_atom_type_description
_atom_type_scat_dispersion_real
_atom_type_scat_dispersion_imag
_atom_type_scat_source
C C 0.0181 0.0091 'International Tables Vol C Tables 4.2.6.8 and 6.1.1.4'
H H 0.0000 0.0000 'International Tables Vol C Tables 4.2.6.8 and 6.1.1.4'
B B 0.0090 0.0039 'International Tables Vol C Tables 4.2.6.8 and 6.1.1.4'
K K 0.3868 1.0657 'International Tables Vol C Tables 4.2.6.8 and 6.1.1.4'
N N 0.0311 0.0180 'International Tables Vol C Tables 4.2.6.8 and 6.1.1.4'
O O 0.0492 0.0322 'International Tables Vol C Tables 4.2.6.8 and 6.1.1.4'

loop_
_geom_angle_atom_site_label_1
_geom_angle_atom_site_label_2
_geom_angle_atom_site_label_3
_geom_angle
_geom_angle_site_symmetry_1
_geom_angle_site_symmetry_3
_geom_angle_publ_flag
O4 K1 O5 60.64(5) . . ?
O4 K1 O6 118.55(5) . . ?
O4 K1 B4 97.05(6) . 8_445 ?
O4 K1 B1 107.43(6) . . ?
O4 K1 H1E 111.6(6) . . ?
O4 K1 H1F 113.1(6) . . ?
O1 K1 O4 178.67(5) . . ?
O1 K1 O3 121.25(5) . . ?
O1 K1 O5 118.77(5) . . ?
O1 K1 O6 60.56(5) . . ?
O1 K1 O2 61.56(5) . . ?
O1 K1 B4 81.70(6) . 8_445 ?
O1 K1 B1 73.59(6) . . ?
O1 K1 H1E 69.7(6) . . ?
O1 K1 H1F 67.6(6) . . ?
O3 K1 O4 59.62(6) . . ?
O3 K1 O5 118.50(6) . . ?
O3 K1 O6 177.77(5) . . ?
O3 K1 B4 112.58(5) . 8_445 ?
O3 K1 B1 97.70(6) . . ?
O3 K1 H1E 84.0(6) . . ?
O3 K1 H1F 116.7(7) . . ?
O5 K1 O6 60.10(5) . . ?
O5 K1 B4 87.64(5) . 8_445 ?
O5 K1 B1 86.77(5) . . ?
O5 K1 H1E 105.3(6) . . ?
O5 K1 H1F 75.3(7) . . ?
O6 K1 B4 65.98(5) . 8_445 ?
O6 K1 B1 84.04(6) . . ?
O6 K1 H1E 98.0(6) . . ?
O6 K1 H1F 65.0(7) . . ?
O2 K1 O4 119.03(6) . . ?
O2 K1 O3 61.10(6) . . ?
O2 K1 O5 179.55(5) . . ?
O2 K1 O6 120.31(5) . . ?
O2 K1 B4 92.72(6) . 8_445 ?
O2 K1 B1 93.07(6) . . ?
O2 K1 H1E 74.5(6) . . ?
O2 K1 H1F 104.6(7) . . ?
B4 K1 H1E 151.4(6) 8_445 . ?
B4 K1 H1F 130.2(7) 8_445 . ?
B1 K1 B4 148.00(7) . 8_445 ?
B1 K1 H1E 19.3(6) . . ?
B1 K1 H1F 19.3(7) . . ?
H1E K1 H1F 36.6(8) . . ?
C6 O4 K1 115.80(17) . . ?
C6 O4 C7 112.7(2) . . ?
C7 O4 K1 114.29(14) . . ?
C12 O1 K1 116.72(13) . . ?
C1 O1 K1 113.65(16) . . ?
C1 O1 C12 112.80(18) . . ?
C5 O3 K1 115.35(17) . . ?
C5 O3 C4 111.4(2) . . ?
C4 O3 K1 113.30(15) . . ?
C8 O5 K1 111.74(14) . . ?
C9 O5 K1 114.15(12) . . ?
C9 O5 C8 110.97(19) . . ?
C10 O6 K1 112.67(12) . . ?
C10 O6 C11 111.27(18) . . ?
C11 O6 K1 110.78(12) . . ?
C2 O2 K1 111.31(14) . . ?
C2 O2 C3 112.9(2) . . ?
C3 O2 K1 113.20(14) . . ?
B5 N2 B4 117.51(19) . . ?
B5 N2 H2A 108(2) . . ?
B5 N2 H2B 107(2) . . ?
B4 N2 H2A 113(2) . . ?
B4 N2 H2B 108(2) . . ?
H2A N2 H2B 102(3) . . ?
B4 N1 H1A 110.5(18) . . ?
B4 N1 H1B 109.6(19) . . ?
B3 N1 B4 113.39(16) . . ?
B3 N1 H1A 108.4(18) . . ?
B3 N1 H1B 108.0(19) . . ?
H1A N1 H1B 107(3) . . ?
O3 C5 C6 108.9(2) . . ?
O3 C5 H5A 110(2) . . ?
O3 C5 H5B 109.7(19) . . ?
C6 C5 H5A 109(2) . . ?
C6 C5 H5B 109.0(19) . . ?
H5A C5 H5B 109(3) . . ?
O4 C6 C5 108.8(2) . . ?
O4 C6 H6A 109.9 . . ?
O4 C6 H6B 109.9 . . ?
C5 C6 H6A 109.9 . . ?
C5 C6 H6B 109.9 . . ?
H6A C6 H6B 108.3 . . ?
O4 C7 H7A 110.0 . . ?
O4 C7 H7B 110.0 . . ?
O4 C7 C8 108.6(2) . . ?
H7A C7 H7B 108.4 . . ?
C8 C7 H7A 110.0 . . ?
C8 C7 H7B 110.0 . . ?
O5 C8 C7 109.32(19) . . ?
O5 C8 H8A 109.8 . . ?
O5 C8 H8B 109.8 . . ?
C7 C8 H8A 109.8 . . ?
C7 C8 H8B 109.8 . . ?
H8A C8 H8B 108.3 . . ?
O5 C9 H9A 109.8 . . ?
O5 C9 H9B 109.8 . . ?
O5 C9 C10 109.39(17) . . ?
H9A C9 H9B 108.2 . . ?
C10 C9 H9A 109.8 . . ?
C10 C9 H9B 109.8 . . ?
O6 C10 C9 109.34(18) . . ?
O6 C10 H10A 109.8 . . ?
O6 C10 H10B 109.8 . . ?
C9 C10 H10A 109.8 . . ?
C9 C10 H10B 109.8 . . ?
H10A C10 H10B 108.3 . . ?
O6 C11 H11A 109.8 . . ?
O6 C11 H11B 109.8 . . ?
O6 C11 C12 109.54(18) . . ?
H11A C11 H11B 108.2 . . ?
C12 C11 H11A 109.8 . . ?
C12 C11 H11B 109.8 . . ?
O1 C12 C11 108.59(18) . . ?
O1 C12 H12A 110.0 . . ?
O1 C12 H12B 110.0 . . ?
C11 C12 H12A 110.0 . . ?
C11 C12 H12B 110.0 . . ?
H12A C12 H12B 108.4 . . ?
O1 C1 H1C 110.1 . . ?
O1 C1 H1D 110.1 . . ?
O1 C1 C2 107.80(19) . . ?
H1C C1 H1D 108.5 . . ?
C2 C1 H1C 110.1 . . ?
C2 C1 H1D 110.1 . . ?
O2 C2 C1 108.8(2) . . ?
O2 C2 H2C 109.9 . . ?
O2 C2 H2D 109.9 . . ?
C1 C2 H2C 109.9 . . ?
C1 C2 H2D 109.9 . . ?
H2C C2 H2D 108.3 . . ?
O2 C3 H3A 109.8 . . ?
O2 C3 H3B 109.8 . . ?
O2 C3 C4 109.2(2) . . ?
H3A C3 H3B 108.3 . . ?
C4 C3 H3A 109.8 . . ?
C4 C3 H3B 109.8 . . ?
O3 C4 C3 109.1(2) . . ?
O3 C4 H4A 109.9 . . ?
O3 C4 H4B 109.9 . . ?
C3 C4 H4A 109.9 . . ?
C3 C4 H4B 109.9 . . ?
H4A C4 H4B 108.3 . . ?
N2 B5 B7 112.5(2) . . ?
N2 B5 B6 115.3(2) . . ?
N2 B5 H5C 108.8(17) . . ?
N2 B5 H5D 113.4(16) . . ?
B7 B5 H5C 120.5(17) . . ?
B7 B5 H5D 98.4(16) . . ?
B6 B5 B7 57.14(15) . . ?
B6 B5 H5C 67.3(17) . . ?
B6 B5 H5D 130.9(16) . . ?
H5C B5 H5D 102(2) . . ?
K1 B4 H4C 41.2(15) 8_545 . ?
K1 B4 H4D 71.2(14) 8_545 . ?
N2 B4 K1 115.34(13) . 8_545 ?
N2 B4 H4C 108.1(15) . . ?
N2 B4 H4D 108.4(15) . . ?
N1 B4 K1 130.54(14) . 8_545 ?
N1 B4 N2 110.46(17) . . ?
N1 B4 H4C 107.1(15) . . ?
N1 B4 H4D 111.0(14) . . ?
H4C B4 H4D 112(2) . . ?
N1 B3 B2 115.44(19) . . ?
N1 B3 B1 113.04(17) . . ?
N1 B3 H3C 112.9(16) . . ?
N1 B3 H3D 100.6(18) . . ?
B2 B3 B1 59.28(17) . . ?
B2 B3 H3C 131.6(16) . . ?
B2 B3 H3D 76.2(11) . . ?
B1 B3 H3C 100.3(15) . . ?
B1 B3 H3D 132.2(13) . . ?
H3C B3 H3D 96(2) . . ?
B5 B7 H7C 99.3(17) . . ?
B5 B7 H7D 110.5(17) . . ?
B5 B7 H7E 114(2) . . ?
B6 B7 B5 60.54(15) . . ?
B6 B7 H7C 121.4(17) . . ?
B6 B7 H7D 50.8(17) . . ?
B6 B7 H7E 119(2) . . ?
H7C B7 H7D 107(2) . . ?
H7C B7 H7E 119(3) . . ?
H7D B7 H7E 106(3) . . ?
B5 B6 H6C 117.1(15) . . ?
B5 B6 H6D 105.6(17) . . ?
B5 B6 H7D 104.7(15) . . ?
B7 B6 B5 62.33(16) . . ?
B7 B6 H6C 115.9(15) . . ?
B7 B6 H6D 119.7(17) . . ?
B7 B6 H7D 43.0(15) . . ?
H6C B6 H6D 121(2) . . ?
H6C B6 H7D 104(2) . . ?
H6D B6 H7D 103(2) . . ?
B3 B2 B1 62.14(15) . . ?
B3 B2 H2E 121.4(18) . . ?
B3 B2 H2F 106.7(18) . . ?
B3 B2 H2G 104.2(14) . . ?
B1 B2 H2E 111.0(16) . . ?
B1 B2 H2F 121.0(17) . . ?
B1 B2 H2G 43.2(14) . . ?
H2E B2 H2F 121(2) . . ?
H2E B2 H2G 98(2) . . ?
H2F B2 H2G 101(2) . . ?
K1 B1 H1E 65.3(16) . . ?
K1 B1 H1F 63.9(17) . . ?
K1 B1 H2G 158.4(15) . . ?
B3 B1 K1 94.01(14) . . ?
B3 B1 H1E 114.5(16) . . ?
B3 B1 H1F 101.5(18) . . ?
B3 B1 H2G 107.2(15) . . ?
B2 B1 K1 151.60(19) . . ?
B2 B1 B3 58.58(16) . . ?
B2 B1 H1E 116.7(16) . . ?
B2 B1 H1F 124.7(17) . . ?
B2 B1 H2G 49.9(15) . . ?
H1E B1 H1F 118(2) . . ?
H1E B1 H2G 107(2) . . ?
H1F B1 H2G 107(2) . . ?

loop_
_geom_bond_atom_site_label_1
_geom_bond_atom_site_label_2
_geom_bond_distance
_geom_bond_site_symmetry_2
_geom_bond_publ_flag
K1 O4 2.8247(17) . ?
K1 O1 2.7634(17) . ?
K1 O3 2.8043(17) . ?
K1 O5 2.8403(15) . ?
K1 O6 2.8666(15) . ?
K1 O2 2.7870(16) . ?
K1 B4 3.445(2) 8_445 ?
K1 B1 3.257(3) . ?
K1 H1E 2.97(3) . ?
K1 H1F 2.95(3) . ?
O4 C6 1.414(3) . ?
O4 C7 1.419(3) . ?
O1 C12 1.425(3) . ?
O1 C1 1.420(3) . ?
O3 C5 1.418(4) . ?
O3 C4 1.427(3) . ?
O5 C8 1.427(3) . ?
O5 C9 1.426(3) . ?
O6 C10 1.423(3) . ?
O6 C11 1.425(3) . ?
O2 C2 1.419(4) . ?
O2 C3 1.424(3) . ?
N2 B5 1.569(3) . ?
N2 B4 1.579(3) . ?
N2 H2A 0.89(3) . ?
N2 H2B 0.92(3) . ?
N1 B4 1.577(3) . ?
N1 B3 1.573(3) . ?
N1 H1A 0.87(3) . ?
N1 H1B 0.86(3) . ?
C5 C6 1.498(5) . ?
C5 H5A 0.98(4) . ?
C5 H5B 1.00(3) . ?
C6 H6A 0.9900 . ?
C6 H6B 0.9900 . ?
C7 H7A 0.9900 . ?
C7 H7B 0.9900 . ?
C7 C8 1.499(4) . ?
C8 H8A 0.9900 . ?
C8 H8B 0.9900 . ?
C9 H9A 0.9900 . ?
C9 H9B 0.9900 . ?
C9 C10 1.486(4) . ?
C10 H10A 0.9900 . ?
C10 H10B 0.9900 . ?
C11 H11A 0.9900 . ?
C11 H11B 0.9900 . ?
C11 C12 1.490(4) . ?
C12 H12A 0.9900 . ?
C12 H12B 0.9900 . ?
C1 H1C 0.9900 . ?
C1 H1D 0.9900 . ?
C1 C2 1.493(4) . ?
C2 H2C 0.9900 . ?
C2 H2D 0.9900 . ?
C3 H3A 0.9900 . ?
C3 H3B 0.9900 . ?
C3 C4 1.482(5) . ?
C4 H4A 0.9900 . ?
C4 H4B 0.9900 . ?
B5 B7 1.827(4) . ?
B5 B6 1.796(4) . ?
B5 H5C 1.12(3) . ?
B5 H5D 1.12(3) . ?
B4 H4C 1.13(3) . ?
B4 H4D 1.08(3) . ?
B3 B2 1.751(4) . ?
B3 B1 1.814(4) . ?
B3 H3C 1.13(3) . ?
B3 H3D 1.25(4) . ?
B7 B6 1.732(4) . ?
B7 H7C 1.11(4) . ?
B7 H7D 1.18(4) . ?
B7 H7E 1.07(4) . ?
B6 H6C 1.14(3) . ?
B6 H6D 1.12(3) . ?
B6 H7D 1.34(4) . ?
B2 B1 1.764(4) . ?
B2 H2E 1.06(3) . ?
B2 H2F 1.07(3) . ?
B2 H2G 1.35(3) . ?
B1 H1E 1.08(3) . ?
B1 H1F 1.08(3) . ?
B1 H2G 1.21(3) . ?

loop_
_geom_torsion_atom_site_label_1
_geom_torsion_atom_site_label_2
_geom_torsion_atom_site_label_3
_geom_torsion_atom_site_label_4
_geom_torsion
_geom_torsion_site_symmetry_1
_geom_torsion_site_symmetry_2
_geom_torsion_site_symmetry_3
_geom_torsion_site_symmetry_4
_geom_torsion_publ_flag
K1 O4 C6 C5 46.5(3) . . . . ?
K1 O4 C7 C8 -48.0(2) . . . . ?
K1 O1 C12 C11 -46.3(2) . . . . ?
K1 O1 C1 C2 49.4(3) . . . . ?
K1 O3 C5 C6 50.1(3) . . . . ?
K1 O3 C4 C3 -48.3(2) . . . . ?
K1 O5 C8 C7 -52.7(2) . . . . ?
K1 O5 C9 C10 48.76(19) . . . . ?
K1 O6 C10 C9 50.98(18) . . . . ?
K1 O6 C11 C12 -52.40(19) . . . . ?
K1 O2 C2 C1 53.0(2) . . . . ?
K1 O2 C3 C4 -51.0(2) . . . . ?
O4 C7 C8 O5 68.8(3) . . . . ?
O1 C1 C2 O2 -69.9(3) . . . . ?
O3 C5 C6 O4 -63.9(3) . . . . ?
O5 C9 C10 O6 -67.9(2) . . . . ?
O6 C11 C12 O1 66.9(2) . . . . ?
O2 C3 C4 O3 67.4(3) . . . . ?
N2 B5 B7 B6 106.4(2) . . . . ?
N2 B5 B6 B7 -101.5(2) . . . . ?
N1 B3 B2 B1 102.8(2) . . . . ?
N1 B3 B1 K1 81.03(17) . . . . ?
N1 B3 B1 B2 -106.9(2) . . . . ?
C5 O3 C4 C3 179.7(2) . . . . ?
C6 O4 C7 C8 177.1(2) . . . . ?
C7 O4 C6 C5 -179.3(2) . . . . ?
C8 O5 C9 C10 176.09(18) . . . . ?
C9 O5 C8 C7 178.65(19) . . . . ?
C10 O6 C11 C12 -178.56(17) . . . . ?
C11 O6 C10 C9 176.09(17) . . . . ?
C12 O1 C1 C2 -174.8(2) . . . . ?
C1 O1 C12 C11 179.4(2) . . . . ?
C2 O2 C3 C4 -178.7(2) . . . . ?
C3 O2 C2 C1 -178.4(2) . . . . ?
C4 O3 C5 C6 -179.0(2) . . . . ?
B5 N2 B4 K1 -107.87(18) . . . 8_545 ?
B5 N2 B4 N1 52.9(3) . . . . ?
B4 N2 B5 B7 156.65(19) . . . . ?
B4 N2 B5 B6 -140.3(2) . . . . ?
B4 N1 B3 B2 101.9(2) . . . . ?
B4 N1 B3 B1 167.5(2) . . . . ?
B3 N1 B4 K1 -36.1(3) . . . 8_545 ?
B3 N1 B4 N2 167.00(19) . . . . ?
B3 B2 B1 K1 16.8(3) . . . . ?
B2 B3 B1 K1 -172.10(16) . . . . ?

loop_
_smtbx_masks_void_nr
_smtbx_masks_void_average_x
_smtbx_masks_void_average_y
_smtbx_masks_void_average_z
_smtbx_masks_void_volume
_smtbx_masks_void_count_electrons
_smtbx_masks_void_content
1 0.000 0.167 0.250 7.2 0.1 ?
2 0.000 0.833 0.750 7.2 0.1 ?
3 0.178 0.250 0.228 7.2 0.0 ?
4 0.178 0.750 0.728 7.2 0.0 ?
5 0.322 0.250 0.272 7.2 0.0 ?
6 0.322 0.750 0.772 7.2 0.0 ?
7 0.500 0.333 0.250 7.2 0.1 ?
8 0.500 0.667 0.750 7.2 0.1 ?
9 0.678 0.250 0.228 7.2 0.0 ?
10 0.678 0.750 0.728 7.2 0.0 ?
11 0.822 0.250 0.272 7.2 0.0 ?
12 0.822 0.750 0.772 7.2 0.0 ?
